data_7127561
loop_
_publ_author_name
'Serpell, Christopher J.'
'Park, Ah Young'
'Robinson, Carol V.'
'Beer, Paul D.'

_publ_section_title
;
 Imidazolium-based catenane host for bromide recognition in aqueous media.
;
_journal_issue 1
_journal_name_full 'Chemical communications (Cambridge, England)'
_journal_page_first 101
_journal_page_last 104
_journal_paper_doi 10.1039/d0cc06299e
_journal_volume 57
_journal_year 2021
_chemical_formula_moiety 'C29 H34 N4 O4, F6 P, Cl'
_chemical_formula_sum 'C29 H34 Cl F6 N4 O4 P'
_chemical_formula_weight 683.02
_space_group_IT_number 14
_space_group_name_Hall '-P 2ybc'
_space_group_name_H-M_alt 'P 1 21/c 1'
_symmetry_cell_setting monoclinic
_symmetry_space_group_name_Hall '-P 2ybc'
_symmetry_space_group_name_H-M 'P 1 21/c 1'
_atom_sites_solution_hydrogens geom
_atom_sites_solution_primary direct
_audit_creation_date 09-02-16
_audit_creation_method CRYSTALS_ver_12.86
_audit_update_record
;
2020-09-17 deposited with the CCDC.	2020-12-09 downloaded from the CCDC.
;
_cell_angle_alpha 90
_cell_angle_beta 93.599(5)
_cell_angle_gamma 90
_cell_formula_units_Z 4
_cell_length_a 22.115(2)
_cell_length_b 8.2941(8)
_cell_length_c 17.1145(16)
_cell_measurement_reflns_used 4536
_cell_measurement_temperature 150
_cell_measurement_theta_max 25
_cell_measurement_theta_min 5
_cell_volume 3133.0(5)
_computing_cell_refinement 'DENZO/SCALEPACK (Otwinowski & Minor, 1997)'
_computing_data_collection 'COLLECT (Nonius, 1997-2001).'
_computing_data_reduction 'DENZO/SCALEPACK (Otwinowski & Minor, 1997)'
_computing_molecular_graphics 'CAMERON (Watkin et al., 1996)'
_computing_publication_material 'CRYSTALS (Betteridge et al., 2003)'
_computing_structure_refinement 'CRYSTALS (Betteridge et al., 2003)'
_computing_structure_solution 'USER DEFINED STRUCTURE SOLUTION'
_diffrn_ambient_temperature 150
_diffrn_measured_fraction_theta_full 0.943
_diffrn_measured_fraction_theta_max 0.943
_diffrn_measurement_device 'Nonius KappaCCD'
_diffrn_measurement_device_type Area
_diffrn_measurement_method \w
_diffrn_radiation_monochromator graphite
_diffrn_radiation_type 'Mo K\a'
_diffrn_radiation_wavelength 0.71073
_diffrn_reflns_av_R_equivalents 0.071
_diffrn_reflns_limit_h_max 26
_diffrn_reflns_limit_h_min -26
_diffrn_reflns_limit_k_max 9
_diffrn_reflns_limit_k_min -8
_diffrn_reflns_limit_l_max 20
_diffrn_reflns_limit_l_min -20
_diffrn_reflns_number 17197
_diffrn_reflns_theta_full 25.026
_diffrn_reflns_theta_max 25.026
_diffrn_reflns_theta_min 5.129
_diffrn_standards_number 0
_exptl_absorpt_coefficient_mu 0.250
_exptl_absorpt_correction_T_max 0.99
_exptl_absorpt_correction_T_min 0.82
_exptl_absorpt_correction_type multi-scan
_exptl_absorpt_process_details 'DENZO/SCALEPACK (Otwinowski & Minor, 1997)'
_exptl_crystal_colour colourless
_exptl_crystal_density_diffrn 1.448
_exptl_crystal_density_method 'not measured'
_exptl_crystal_description plate
_exptl_crystal_F_000 1416
_exptl_crystal_size_max 0.42
_exptl_crystal_size_mid 0.31
_exptl_crystal_size_min 0.05
_refine_diff_density_max 0.58
_refine_diff_density_min -0.53
_refine_ls_extinction_method None
_refine_ls_goodness_of_fit_ref 1.2674
_refine_ls_hydrogen_treatment constr
_refine_ls_matrix_type full
_refine_ls_number_parameters 406
_refine_ls_number_reflns 4158
_refine_ls_number_restraints 0
_refine_ls_R_factor_all 0.0994
_refine_ls_R_factor_gt 0.0747
_refine_ls_shift/su_max 0.000099
_refine_ls_structure_factor_coef Fsqd
_refine_ls_weighting_details
;
 Method= Quasi-Unit weights 
 W = 1.0 or 1./2F 
;
_refine_ls_weighting_scheme calc
_refine_ls_wR_factor_all 0.1718
_refine_ls_wR_factor_gt 0.1368
_refine_ls_wR_factor_ref 0.1707
_reflns_limit_h_max 26
_reflns_limit_h_min 0
_reflns_limit_k_max 0
_reflns_limit_k_min -9
_reflns_limit_l_max 20
_reflns_limit_l_min -20
_reflns_number_gt 3212
_reflns_number_total 5220
_reflns_threshold_expression I>2.0\s(I)
_oxford_diffrn_Wilson_B_factor 3.01
_oxford_diffrn_Wilson_scale 4.48
_oxford_refine_ls_r_factor_ref 0.0987
_oxford_refine_ls_scale 0.5069(13)
_oxford_reflns_number_all 4168
_oxford_reflns_threshold_expression_ref I>-3.0\s(I)
_oxford_structure_analysis_title 001CJS09
_cod_data_source_file d0cc06299e2.cif
_cod_data_source_block 4PF6Cl
_cod_depositor_comments
;
The following automatic conversions were performed:

data item '_symmetry_cell_setting' value 'Monoclinic' was changed to
'monoclinic' in accordance with the
/home/data/users/saulius/crontab/automatic-downloads/rss-feeds/RSC/lib/dictionaries/cif_core.dic
dictionary named 'cif_core.dic' version 2.4.2 last updated on
2011-04-26.

Automatic conversion script
Id: cif_fix_values 7556 2019-12-06 15:28:31Z antanas 

 Adding full bibliography for 7127560--7127562.cif.
;
_cod_original_cell_volume 3133.1(5)
_cod_original_sg_symbol_H-M 'P 1 21/c 1 '
_cod_database_code 7127561

loop_
_symmetry_equiv_pos_as_xyz
x,y,z
-x,-y,-z
-x,y+1/2,-z+1/2
x,-y+1/2,z+1/2

loop_
_atom_site_label
_atom_site_type_symbol
_atom_site_fract_x
_atom_site_fract_y
_atom_site_fract_z
_atom_site_U_iso_or_equiv
_atom_site_occupancy
_atom_site_adp_type
_atom_site_refinement_flags_posn
_atom_site_refinement_flags_adp
_atom_site_refinement_flags_occupancy
_atom_site_disorder_assembly
_atom_site_disorder_group
_oxford_atom_site_special_shape
_atom_site_attached_hydrogens
Cl1 Cl 0.12368(7) 0.62455(19) 0.44660(9) 0.0463 1.0000 Uani . . . . . . .
P2 P 0.10786(7) 0.1717(2) 0.65448(10) 0.0417 1.0000 Uani . . . . . . .
F3 F 0.06776(17) 0.0697(4) 0.7118(2) 0.0587 1.0000 Uani . . . . . . .
F4 F 0.11070(16) 0.0168(4) 0.5990(2) 0.0547 1.0000 Uani . . . . . . .
F5 F 0.1470(2) 0.2720(5) 0.5980(3) 0.0740 1.0000 Uani . . . . . . .
F6 F 0.04742(17) 0.2285(5) 0.6072(2) 0.0621 1.0000 Uani . . . . . . .
F7 F 0.10339(19) 0.3237(4) 0.7114(2) 0.0644 1.0000 Uani . . . . . . .
F8 F 0.16670(16) 0.1118(5) 0.7036(2) 0.0617 1.0000 Uani . . . . . . .
O9 O 0.31987(18) 0.1245(5) 0.2797(2) 0.0483 1.0000 Uani . . . . . . .
C10 C 0.2954(3) 0.2294(8) 0.2187(4) 0.0449 1.0000 Uani . . . . . . .
C11 C 0.3441(3) 0.2606(9) 0.1645(4) 0.0504 1.0000 Uani . . . . . . .
O12 O 0.39227(18) 0.3454(5) 0.2051(2) 0.0473 1.0000 Uani . . . . . . .
C13 C 0.4423(3) 0.3705(9) 0.1569(4) 0.0573 1.0000 Uani . . . . . . .
C14 C 0.4892(3) 0.4625(11) 0.2012(5) 0.0711 1.0000 Uani . . . . . . .
C15 C 0.5450(4) 0.4221(13) 0.2109(5) 0.0930 1.0000 Uani . . . . . . .
C16 C 0.2832(3) 0.0885(7) 0.3396(4) 0.0416 1.0000 Uani . . . . . . .
C17 C 0.2225(3) 0.1270(7) 0.3389(3) 0.0372 1.0000 Uani . . . . . . .
C18 C 0.1910(3) 0.0830(7) 0.4028(3) 0.0378 1.0000 Uani . . . . . . .
N19 N 0.1274(2) 0.1237(6) 0.4031(3) 0.0355 1.0000 Uani . . . . . . .
C20 C 0.0809(3) 0.0252(8) 0.4236(3) 0.0394 1.0000 Uani . . . . . . .
C21 C 0.0299(3) 0.1098(7) 0.4162(3) 0.0395 1.0000 Uani . . . . . . .
N22 N 0.0445(2) 0.2615(6) 0.3895(3) 0.0374 1.0000 Uani . . . . . . .
C23 C 0.1038(3) 0.2676(7) 0.3828(4) 0.0404 1.0000 Uani . . . . . . .
C24 C 0.0033(3) 0.3973(8) 0.3799(4) 0.0440 1.0000 Uani . . . . . . .
N25 N -0.0516(2) 0.3517(6) 0.3339(3) 0.0365 1.0000 Uani . . . . . . .
C26 C -0.0579(3) 0.3170(8) 0.2543(3) 0.0427 1.0000 Uani . . . . . . .
C27 C -0.1165(3) 0.2917(7) 0.2377(3) 0.0401 1.0000 Uani . . . . . . .
N28 N -0.1466(2) 0.3086(6) 0.3057(3) 0.0360 1.0000 Uani . . . . . . .
C29 C -0.1055(3) 0.3453(7) 0.3634(4) 0.0363 1.0000 Uani . . . . . . .
C30 C -0.2100(3) 0.2905(7) 0.3134(3) 0.0361 1.0000 Uani . . . . . . .
C31 C -0.2445(3) 0.2051(7) 0.2592(4) 0.0431 1.0000 Uani . . . . . . .
C32 C -0.3060(3) 0.1868(8) 0.2686(4) 0.0465 1.0000 Uani . . . . . . .
C33 C -0.3320(3) 0.2536(7) 0.3319(4) 0.0439 1.0000 Uani . . . . . . .
C34 C -0.2961(3) 0.3419(7) 0.3864(3) 0.0364 1.0000 Uani . . . . . . .
C35 C -0.2351(3) 0.3610(7) 0.3782(3) 0.0387 1.0000 Uani . . . . . . .
O36 O -0.32597(18) 0.4021(5) 0.4477(2) 0.0459 1.0000 Uani . . . . . . .
C37 C -0.2931(3) 0.4957(8) 0.5067(3) 0.0449 1.0000 Uani . . . . . . .
C38 C -0.3367(3) 0.5329(8) 0.5675(4) 0.0502 1.0000 Uani . . . . . . .
O39 O -0.38343(19) 0.6332(6) 0.5346(2) 0.0503 1.0000 Uani . . . . . . .
C40 C -0.4311(3) 0.6552(9) 0.5856(4) 0.0532 1.0000 Uani . . . . . . .
C41 C -0.4769(3) 0.7632(9) 0.5471(4) 0.0575 1.0000 Uani . . . . . . .
C42 C -0.5338(3) 0.7239(10) 0.5307(4) 0.0680 1.0000 Uani . . . . . . .
C43 C 0.2170(3) -0.0003(7) 0.4644(4) 0.0425 1.0000 Uani . . . . . . .
C44 C 0.2777(3) -0.0397(8) 0.4632(4) 0.0511 1.0000 Uani . . . . . . .
C45 C 0.3108(3) 0.0036(8) 0.4015(4) 0.0474 1.0000 Uani . . . . . . .
H101 H 0.2604 0.1780 0.1905 0.0559 1.0000 Uiso R . . . . . .
H102 H 0.2829 0.3317 0.2412 0.0560 1.0000 Uiso R . . . . . .
H111 H 0.3591 0.1570 0.1460 0.0641 1.0000 Uiso R . . . . . .
H112 H 0.3285 0.3259 0.1198 0.0642 1.0000 Uiso R . . . . . .
H131 H 0.4597 0.2665 0.1424 0.0732 1.0000 Uiso R . . . . . .
H132 H 0.4279 0.4291 0.1090 0.0734 1.0000 Uiso R . . . . . .
H141 H 0.4777 0.5574 0.2258 0.0934 1.0000 Uiso R . . . . . .
H151 H 0.5728 0.4847 0.2405 0.1192 1.0000 Uiso R . . . . . .
H152 H 0.5570 0.3279 0.1870 0.1194 1.0000 Uiso R . . . . . .
H171 H 0.2028 0.1818 0.2963 0.0493 1.0000 Uiso R . . . . . .
H201 H 0.0852 -0.0816 0.4399 0.0540 1.0000 Uiso R . . . . . .
H211 H -0.0095 0.0752 0.4261 0.0502 1.0000 Uiso R . . . . . .
H231 H 0.1256 0.3576 0.3668 0.0523 1.0000 Uiso R . . . . . .
H241 H -0.0078 0.4334 0.4313 0.0551 1.0000 Uiso R . . . . . .
H242 H 0.0233 0.4844 0.3531 0.0551 1.0000 Uiso R . . . . . .
H261 H -0.0267 0.3127 0.2194 0.0544 1.0000 Uiso R . . . . . .
H271 H -0.1348 0.2674 0.1882 0.0520 1.0000 Uiso R . . . . . .
H291 H -0.1132 0.3643 0.4161 0.0464 1.0000 Uiso R . . . . . .
H311 H -0.2268 0.1604 0.2155 0.0543 1.0000 Uiso R . . . . . .
H321 H -0.3304 0.1290 0.2316 0.0584 1.0000 Uiso R . . . . . .
H331 H -0.3738 0.2401 0.3386 0.0540 1.0000 Uiso R . . . . . .
H351 H -0.2106 0.4202 0.4151 0.0512 1.0000 Uiso R . . . . . .
H371 H -0.2583 0.4346 0.5293 0.0601 1.0000 Uiso R . . . . . .
H372 H -0.2792 0.5955 0.4835 0.0601 1.0000 Uiso R . . . . . .
H381 H -0.3544 0.4318 0.5855 0.0641 1.0000 Uiso R . . . . . .
H382 H -0.3152 0.5877 0.6120 0.0642 1.0000 Uiso R . . . . . .
H401 H -0.4500 0.5512 0.5965 0.0673 1.0000 Uiso R . . . . . .
H402 H -0.4145 0.7019 0.6357 0.0672 1.0000 Uiso R . . . . . .
H411 H -0.4643 0.8668 0.5329 0.0753 1.0000 Uiso R . . . . . .
H421 H -0.5468 0.6213 0.5448 0.0874 1.0000 Uiso R . . . . . .
H422 H -0.5609 0.7964 0.5053 0.0873 1.0000 Uiso R . . . . . .
H431 H 0.1940 -0.0291 0.5064 0.0545 1.0000 Uiso R . . . . . .
H441 H 0.2967 -0.0964 0.5053 0.0642 1.0000 Uiso R . . . . . .
H451 H 0.3525 -0.0217 0.4015 0.0591 1.0000 Uiso R . . . . . .

loop_
_atom_site_aniso_label
_atom_site_aniso_U_11
_atom_site_aniso_U_22
_atom_site_aniso_U_33
_atom_site_aniso_U_23
_atom_site_aniso_U_13
_atom_site_aniso_U_12
Cl1 0.0648(10) 0.0357(9) 0.0378(9) 0.0018(7) -0.0015(7) 0.0000(8)
P2 0.0441(9) 0.0358(9) 0.0452(10) -0.0026(7) 0.0027(7) 0.0005(7)
F3 0.068(2) 0.047(2) 0.064(3) 0.0077(19) 0.0249(19) 0.0031(19)
F4 0.065(2) 0.043(2) 0.056(2) -0.0120(18) 0.0072(18) 0.0018(18)
F5 0.086(3) 0.055(3) 0.085(3) 0.012(2) 0.028(2) -0.020(2)
F6 0.057(2) 0.057(3) 0.071(3) 0.001(2) -0.0126(19) 0.014(2)
F7 0.096(3) 0.034(2) 0.062(3) -0.0100(19) -0.008(2) 0.009(2)
F8 0.052(2) 0.046(2) 0.084(3) -0.009(2) -0.020(2) 0.0077(19)
O9 0.043(2) 0.047(3) 0.056(3) 0.009(2) 0.010(2) 0.008(2)
C10 0.040(4) 0.046(4) 0.049(4) -0.001(3) 0.002(3) 0.003(3)
C11 0.045(4) 0.053(4) 0.054(4) -0.001(3) 0.009(3) -0.007(3)
O12 0.038(2) 0.058(3) 0.045(2) 0.000(2) 0.0030(19) -0.009(2)
C13 0.054(4) 0.062(5) 0.058(4) 0.005(4) 0.016(3) -0.008(4)
C14 0.055(5) 0.087(6) 0.071(5) 0.010(5) 0.007(4) -0.017(5)
C15 0.063(6) 0.114(8) 0.100(7) 0.048(6) -0.011(5) -0.023(5)
C16 0.042(4) 0.030(3) 0.054(4) 0.002(3) 0.003(3) -0.003(3)
C17 0.044(4) 0.029(3) 0.039(3) 0.000(3) 0.003(3) 0.005(3)
C18 0.044(4) 0.029(3) 0.039(4) 0.002(3) -0.001(3) -0.005(3)
N19 0.040(3) 0.027(3) 0.039(3) -0.004(2) 0.002(2) 0.003(2)
C20 0.041(4) 0.036(3) 0.042(4) 0.002(3) 0.007(3) -0.008(3)
C21 0.041(4) 0.039(4) 0.039(3) 0.002(3) 0.003(3) -0.006(3)
N22 0.042(3) 0.028(3) 0.043(3) -0.001(2) 0.005(2) -0.004(2)
C23 0.040(4) 0.031(4) 0.050(4) -0.005(3) 0.005(3) -0.005(3)
C24 0.035(3) 0.039(4) 0.058(4) -0.003(3) 0.005(3) 0.006(3)
N25 0.033(3) 0.032(3) 0.045(3) 0.000(2) 0.001(2) 0.006(2)
C26 0.045(4) 0.044(4) 0.040(4) 0.000(3) 0.014(3) 0.003(3)
C27 0.047(4) 0.037(4) 0.036(3) 0.000(3) 0.007(3) 0.001(3)
N28 0.042(3) 0.031(3) 0.034(3) 0.003(2) 0.002(2) 0.002(2)
C29 0.038(3) 0.027(3) 0.043(4) 0.001(3) -0.001(3) 0.004(3)
C30 0.040(3) 0.034(3) 0.033(3) 0.004(3) -0.003(3) 0.002(3)
C31 0.051(4) 0.037(4) 0.041(4) 0.000(3) 0.002(3) 0.006(3)
C32 0.053(4) 0.041(4) 0.045(4) -0.006(3) -0.005(3) 0.002(3)
C33 0.044(4) 0.037(4) 0.049(4) 0.004(3) -0.003(3) -0.001(3)
C34 0.041(3) 0.036(3) 0.031(3) -0.004(3) 0.000(3) 0.005(3)
C35 0.043(4) 0.033(3) 0.040(3) 0.000(3) -0.001(3) 0.001(3)
O36 0.044(2) 0.049(3) 0.045(3) -0.006(2) 0.0029(19) -0.001(2)
C37 0.043(4) 0.048(4) 0.044(4) -0.004(3) 0.006(3) 0.000(3)
C38 0.052(4) 0.052(4) 0.046(4) -0.006(3) -0.001(3) 0.006(3)
O39 0.050(3) 0.053(3) 0.049(3) -0.007(2) 0.009(2) 0.006(2)
C40 0.045(4) 0.060(5) 0.055(4) -0.012(4) 0.012(3) 0.006(3)
C41 0.049(4) 0.058(5) 0.067(5) -0.015(4) 0.020(3) -0.005(4)
C42 0.061(5) 0.070(5) 0.073(5) -0.013(4) 0.011(4) 0.007(4)
C43 0.050(4) 0.038(4) 0.040(4) 0.003(3) 0.004(3) 0.000(3)
C44 0.047(4) 0.045(4) 0.061(4) 0.016(3) 0.001(3) 0.005(3)
C45 0.042(4) 0.035(4) 0.064(4) 0.002(3) 0.002(3) 0.004(3)

loop_
_atom_type_symbol
_atom_type_scat_dispersion_real
_atom_type_scat_dispersion_imag
_atom_type_scat_Cromer_Mann_a1
_atom_type_scat_Cromer_Mann_b1
_atom_type_scat_Cromer_Mann_a2
_atom_type_scat_Cromer_Mann_b2
_atom_type_scat_Cromer_Mann_a3
_atom_type_scat_Cromer_Mann_b3
_atom_type_scat_Cromer_Mann_a4
_atom_type_scat_Cromer_Mann_b4
_atom_type_scat_Cromer_Mann_c
_atom_type_scat_source
C 0.0033 0.0016 2.3100 20.8439 1.0200 10.2075 1.5886 0.5687 0.8650 51.6512 0.2156 'International Tables Vol C 4.2.6.8 and 6.1.1.4'
H 0.0000 0.0000 0.4930 10.5109 0.3229 26.1257 0.1402 3.1424 0.0408 57.7998 0.0030 'International Tables Vol C 4.2.6.8 and 6.1.1.4'
N 0.0061 0.0033 12.2126 0.0057 3.1322 9.8933 2.0125 28.9975 1.1663 0.5826 -11.5290 'International Tables Vol C 4.2.6.8 and 6.1.1.4'
O 0.0106 0.0060 3.0485 13.2771 2.2868 5.7011 1.5463 0.3239 0.8670 32.9089 0.2508 'International Tables Vol C 4.2.6.8 and 6.1.1.4'
P 0.1023 0.0942 6.4345 1.9067 4.1791 27.1570 1.7800 0.5260 1.4908 68.1645 1.1149 'International Tables Vol C 4.2.6.8 and 6.1.1.4'
F 0.0171 0.0103 3.5392 10.2825 2.6412 4.2944 1.5170 0.2615 1.0243 26.1476 0.2776 'International Tables Vol C 4.2.6.8 and 6.1.1.4'
Cl 0.1484 0.1585 11.4604 0.0104 7.1964 1.1662 6.2556 18.5194 1.6455 47.7784 -9.5574 'International Tables Vol C 4.2.6.8 and 6.1.1.4'

loop_
_geom_angle_atom_site_label_1
_geom_angle_site_symmetry_1
_geom_angle_atom_site_label_2
_geom_angle_site_symmetry_2
_geom_angle_atom_site_label_3
_geom_angle_site_symmetry_3
_geom_angle
_geom_angle_publ_flag
F3 . P2 . F4 . 89.0(2) yes
F3 . P2 . F5 . 179.8(3) yes
F4 . P2 . F5 . 91.0(2) yes
F3 . P2 . F6 . 89.3(2) yes
F4 . P2 . F6 . 89.9(2) yes
F5 . P2 . F6 . 90.5(2) yes
F3 . P2 . F7 . 89.2(2) yes
F4 . P2 . F7 . 178.2(2) yes
F5 . P2 . F7 . 90.8(2) yes
F6 . P2 . F7 . 89.7(2) yes
F3 . P2 . F8 . 88.7(2) yes
F4 . P2 . F8 . 90.1(2) yes
F5 . P2 . F8 . 91.5(2) yes
F6 . P2 . F8 . 178.0(2) yes
F7 . P2 . F8 . 90.3(2) yes
C10 . O9 . C16 . 117.3(4) yes
O9 . C10 . C11 . 107.7(5) yes
O9 . C10 . H101 . 110.0 no
C11 . C10 . H101 . 110.4 no
O9 . C10 . H102 . 110.0 no
C11 . C10 . H102 . 109.2 no
H101 . C10 . H102 . 109.5 no
C10 . C11 . O12 . 109.3(5) yes
C10 . C11 . H111 . 108.7 no
O12 . C11 . H111 . 109.5 no
C10 . C11 . H112 . 110.4 no
O12 . C11 . H112 . 108.9 no
H111 . C11 . H112 . 110.0 no
C11 . O12 . C13 . 111.8(5) yes
O12 . C13 . C14 . 109.0(6) yes
O12 . C13 . H131 . 110.3 no
C14 . C13 . H131 . 108.2 no
O12 . C13 . H132 . 109.2 no
C14 . C13 . H132 . 110.7 no
H131 . C13 . H132 . 109.5 no
C13 . C14 . C15 . 125.3(9) yes
C13 . C14 . H141 . 117.9 no
C15 . C14 . H141 . 116.8 no
C14 . C15 . H151 . 121.6 no
C14 . C15 . H152 . 117.6 no
H151 . C15 . H152 . 120.8 no
O9 . C16 . C17 . 124.1(5) yes
O9 . C16 . C45 . 115.3(5) yes
C17 . C16 . C45 . 120.6(6) yes
C16 . C17 . C18 . 118.1(5) yes
C16 . C17 . H171 . 121.4 no
C18 . C17 . H171 . 120.5 no
C17 . C18 . N19 . 118.7(5) yes
C17 . C18 . C43 . 122.5(6) yes
N19 . C18 . C43 . 118.8(5) yes
C18 . N19 . C20 . 127.2(5) yes
C18 . N19 . C23 . 124.8(5) yes
C20 . N19 . C23 . 108.1(5) yes
N19 . C20 . C21 . 107.8(5) yes
N19 . C20 . H201 . 125.4 no
C21 . C20 . H201 . 126.8 no
C20 . C21 . N22 . 107.2(5) yes
C20 . C21 . H211 . 127.7 no
N22 . C21 . H211 . 125.1 no
C21 . N22 . C23 . 108.5(5) yes
C21 . N22 . C24 . 125.8(5) yes
C23 . N22 . C24 . 125.3(5) yes
N19 . C23 . N22 . 108.4(5) yes
N19 . C23 . H231 . 125.8 no
N22 . C23 . H231 . 125.8 no
N22 . C24 . N25 . 110.9(5) yes
N22 . C24 . H241 . 109.1 no
N25 . C24 . H241 . 108.6 no
N22 . C24 . H242 . 109.2 no
N25 . C24 . H242 . 109.0 no
H241 . C24 . H242 . 110.1 no
C24 . N25 . C26 . 127.8(5) yes
C24 . N25 . C29 . 123.0(5) yes
C26 . N25 . C29 . 109.1(5) yes
N25 . C26 . C27 . 106.3(5) yes
N25 . C26 . H261 . 126.6 no
C27 . C26 . H261 . 127.1 no
C26 . C27 . N28 . 108.6(5) yes
C26 . C27 . H271 . 126.0 no
N28 . C27 . H271 . 125.4 no
C27 . N28 . C29 . 107.7(5) yes
C27 . N28 . C30 . 126.5(5) yes
C29 . N28 . C30 . 125.8(5) yes
N28 . C29 . N25 . 108.4(5) yes
N28 . C29 . H291 . 126.2 no
N25 . C29 . H291 . 125.4 no
N28 . C30 . C31 . 120.3(5) yes
N28 . C30 . C35 . 118.0(5) yes
C31 . C30 . C35 . 121.6(6) yes
C30 . C31 . C32 . 119.3(6) yes
C30 . C31 . H311 . 120.1 no
C32 . C31 . H311 . 120.6 no
C31 . C32 . C33 . 120.6(6) yes
C31 . C32 . H321 . 120.3 no
C33 . C32 . H321 . 119.1 no
C32 . C33 . C34 . 119.4(6) yes
C32 . C33 . H331 . 120.6 no
C34 . C33 . H331 . 120.0 no
C33 . C34 . C35 . 120.9(5) yes
C33 . C34 . O36 . 115.0(5) yes
C35 . C34 . O36 . 124.0(5) yes
C30 . C35 . C34 . 118.2(5) yes
C30 . C35 . H351 . 120.6 no
C34 . C35 . H351 . 121.2 no
C34 . O36 . C37 . 119.3(4) yes
O36 . C37 . C38 . 106.3(5) yes
O36 . C37 . H371 . 110.4 no
C38 . C37 . H371 . 110.9 no
O36 . C37 . H372 . 109.3 no
C38 . C37 . H372 . 110.0 no
H371 . C37 . H372 . 109.9 no
C37 . C38 . O39 . 109.3(5) yes
C37 . C38 . H381 . 109.2 no
O39 . C38 . H381 . 109.3 no
C37 . C38 . H382 . 109.5 no
O39 . C38 . H382 . 110.0 no
H381 . C38 . H382 . 109.6 no
C38 . O39 . C40 . 112.4(5) yes
O39 . C40 . C41 . 108.5(6) yes
O39 . C40 . H401 . 110.2 no
C41 . C40 . H401 . 109.1 no
O39 . C40 . H402 . 109.5 no
C41 . C40 . H402 . 110.9 no
H401 . C40 . H402 . 108.7 no
C40 . C41 . C42 . 124.6(7) yes
C40 . C41 . H411 . 117.5 no
C42 . C41 . H411 . 117.9 no
C41 . C42 . H421 . 118.5 no
C41 . C42 . H422 . 121.2 no
H421 . C42 . H422 . 120.4 no
C18 . C43 . C44 . 118.2(6) yes
C18 . C43 . H431 . 120.0 no
C44 . C43 . H431 . 121.7 no
C43 . C44 . C45 . 121.1(6) yes
C43 . C44 . H441 . 119.6 no
C45 . C44 . H441 . 119.3 no
C16 . C45 . C44 . 119.5(6) yes
C16 . C45 . H451 . 119.8 no
C44 . C45 . H451 . 120.7 no

loop_
_geom_bond_atom_site_label_1
_geom_bond_site_symmetry_1
_geom_bond_atom_site_label_2
_geom_bond_site_symmetry_2
_geom_bond_distance
_geom_bond_publ_flag
P2 . F3 . 1.605(4) yes
P2 . F4 . 1.601(4) yes
P2 . F5 . 1.575(4) yes
P2 . F6 . 1.590(4) yes
P2 . F7 . 1.600(4) yes
P2 . F8 . 1.584(4) yes
O9 . C10 . 1.439(7) yes
O9 . C16 . 1.380(7) yes
C10 . C11 . 1.487(8) yes
C10 . H101 . 0.984 no
C10 . H102 . 0.979 no
C11 . O12 . 1.421(7) yes
C11 . H111 . 0.981 no
C11 . H112 . 0.982 no
O12 . C13 . 1.436(7) yes
C13 . C14 . 1.462(10) yes
C13 . H131 . 0.983 no
C13 . H132 . 0.988 no
C14 . C15 . 1.279(10) yes
C14 . H141 . 0.935 no
C15 . H151 . 0.929 no
C15 . H152 . 0.929 no
C16 . C17 . 1.377(8) yes
C16 . C45 . 1.382(9) yes
C17 . C18 . 1.383(8) yes
C17 . H171 . 0.943 no
C18 . N19 . 1.446(7) yes
C18 . C43 . 1.359(8) yes
N19 . C20 . 1.375(7) yes
N19 . C23 . 1.339(7) yes
C20 . C21 . 1.329(8) yes
C20 . H201 . 0.932 no
C21 . N22 . 1.384(7) yes
C21 . H211 . 0.942 no
N22 . C23 . 1.324(7) yes
N22 . C24 . 1.452(7) yes
C23 . H231 . 0.939 no
C24 . N25 . 1.454(7) yes
C24 . H241 . 0.977 no
C24 . H242 . 0.975 no
N25 . C26 . 1.390(7) yes
N25 . C29 . 1.325(7) yes
C26 . C27 . 1.326(8) yes
C26 . H261 . 0.942 no
C27 . N28 . 1.385(7) yes
C27 . H271 . 0.937 no
N28 . C29 . 1.334(7) yes
N28 . C30 . 1.424(7) yes
C29 . H291 . 0.942 no
C30 . C31 . 1.362(8) yes
C30 . C35 . 1.399(8) yes
C31 . C32 . 1.386(8) yes
C31 . H311 . 0.941 no
C32 . C33 . 1.374(9) yes
C32 . H321 . 0.938 no
C33 . C34 . 1.394(8) yes
C33 . H331 . 0.947 no
C34 . C35 . 1.375(8) yes
C34 . O36 . 1.369(7) yes
C35 . H351 . 0.943 no
O36 . C37 . 1.435(7) yes
C37 . C38 . 1.495(8) yes
C37 . H371 . 0.979 no
C37 . H372 . 0.976 no
C38 . O39 . 1.416(7) yes
C38 . H381 . 0.983 no
C38 . H382 . 0.983 no
O39 . C40 . 1.422(7) yes
C40 . C41 . 1.478(9) yes
C40 . H401 . 0.982 no
C40 . H402 . 0.990 no
C41 . C42 . 1.312(9) yes
C41 . H411 . 0.940 no
C42 . H421 . 0.935 no
C42 . H422 . 0.937 no
C43 . C44 . 1.383(8) yes
C43 . H431 . 0.937 no
C44 . C45 . 1.370(9) yes
C44 . H441 . 0.937 no
C45 . H451 . 0.945 no
